data_2213066
loop_
_publ_author_name
'Gu, Xiao-Dan'
'Deng, Jian-Cheng'
'Yao, Zheng'

_publ_section_title
;
 Bis(4-bromophenyl) sulfone
;
_journal_coeditor_code XU2218
_journal_issue 4
_journal_name_full 'Acta Crystallographica Section E'
_journal_page_first o1904
_journal_page_last o1905
_journal_paper_doi 10.1107/S1600536807012573
_journal_volume 63
_journal_year 2007
_chemical_formula_iupac 'C12 H8 Br2 O2 S'
_chemical_formula_moiety 'C12 H8 Br2 O2 S'
_chemical_formula_sum 'C12 H8 Br2 O2 S'
_chemical_formula_weight 376.06
_chemical_name_systematic
;
Bis(4-bromophenyl) sulfone
;
_space_group_IT_number 15
_symmetry_cell_setting monoclinic
_symmetry_space_group_name_Hall '-C 2yc'
_symmetry_space_group_name_H-M 'C 1 2/c 1'
_atom_sites_solution_hydrogens geom
_atom_sites_solution_primary direct
_atom_sites_solution_secondary difmap
_cell_angle_alpha 90.00
_cell_angle_beta 118.873(7)
_cell_angle_gamma 90.00
_cell_formula_units_Z 4
_cell_length_a 23.767(15)
_cell_length_b 5.059(3)
_cell_length_c 12.423(8)
_cell_measurement_reflns_used 1362
_cell_measurement_temperature 293(2)
_cell_measurement_theta_max 25.8
_cell_measurement_theta_min 3.2
_cell_volume 1308.0(14)
_computing_cell_refinement 'SAINT (Bruker, 2003)'
_computing_data_collection 'SMART (Bruker, 1998)'
_computing_data_reduction SAINT
_computing_molecular_graphics 'SHELXTL (Bruker, 1997)'
_computing_publication_material SHELXTL
_computing_structure_refinement 'SHELXL97 (Sheldrick, 1997)'
_computing_structure_solution 'SHELXS97 (Sheldrick, 1997)'
_diffrn_ambient_temperature 293(2)
_diffrn_measured_fraction_theta_full 0.99
_diffrn_measured_fraction_theta_max 0.99
_diffrn_measurement_device_type 'Bruker CCD area-detector'
_diffrn_measurement_method '\f and \w'
_diffrn_radiation_monochromator graphite
_diffrn_radiation_source 'fine-focus sealed tube'
_diffrn_radiation_type MoK\a
_diffrn_radiation_wavelength 0.71073
_diffrn_reflns_av_R_equivalents 0.093
_diffrn_reflns_av_sigmaI/netI 0.078
_diffrn_reflns_limit_h_max 28
_diffrn_reflns_limit_h_min -27
_diffrn_reflns_limit_k_max 2
_diffrn_reflns_limit_k_min -6
_diffrn_reflns_limit_l_max 15
_diffrn_reflns_limit_l_min -15
_diffrn_reflns_number 3011
_diffrn_reflns_theta_full 26.0
_diffrn_reflns_theta_max 26.0
_diffrn_reflns_theta_min 1.9
_diffrn_standards_interval_count 0
_diffrn_standards_interval_time 0
_diffrn_standards_number 0
_exptl_absorpt_coefficient_mu 6.343
_exptl_absorpt_correction_T_max 0.530
_exptl_absorpt_correction_T_min 0.270
_exptl_absorpt_correction_type multi-scan
_exptl_absorpt_process_details '(SADABS; Sheldrick, 2002)'
_exptl_crystal_colour colorless
_exptl_crystal_density_diffrn 1.910
_exptl_crystal_density_method 'not measured'
_exptl_crystal_description prism
_exptl_crystal_F_000 728
_exptl_crystal_size_max 0.26
_exptl_crystal_size_mid 0.19
_exptl_crystal_size_min 0.10
_refine_diff_density_max 0.58
_refine_diff_density_min -1.49
_refine_ls_extinction_method none
_refine_ls_goodness_of_fit_ref 1.079
_refine_ls_hydrogen_treatment constr
_refine_ls_matrix_type full
_refine_ls_number_parameters 80
_refine_ls_number_reflns 1283
_refine_ls_number_restraints 0
_refine_ls_restrained_S_all 1.079
_refine_ls_R_factor_all 0.070
_refine_ls_R_factor_gt 0.057
_refine_ls_shift/su_max 0.001
_refine_ls_shift/su_mean 0.000
_refine_ls_structure_factor_coef Fsqd
_refine_ls_weighting_details 'calc w=1/[\s^2^(Fo^2^)+(0.0965P)^2^+0.2378P] where P=(Fo^2^+2Fc^2^)/3'
_refine_ls_weighting_scheme calc
_refine_ls_wR_factor_gt 0.151
_refine_ls_wR_factor_ref 0.162
_reflns_number_gt 990
_reflns_number_total 1283
_reflns_threshold_expression I>2\s(I)
_cod_data_source_file xu2218.cif
_cod_data_source_block I
_cod_depositor_comments
;
The following automatic conversions were performed:
'_symmetry_cell_setting' value 'Monoclinic' changed to 'monoclinic'
according to '/home/saulius/struct/CIF-dictionaries/cif_core.dic'
dictionary named 'cif_core.dic' version 2.4.1 from 2010-06-29.

Automatic conversion script
Id: cif_fix_enum 1527 2010-12-29 10:47:43Z saulius 

The following automatic conversions were performed:

'_symmetry_cell_setting' value 'Monoclinic' changed to 'monoclinic'
according to /home/saulius/struct/CIF-dictionaries/cif_core.dic
dictionary named 'cif_core.dic' version 2.4.1 from 2010-06-29.

Automatic conversion script
Id: cif_fix_values 1715 2011-07-08 13:25:40Z adriana 
;
_cod_original_cell_volume 1307.9(14)
_cod_original_sg_symbol_H-M 'C 2/c'
_cod_database_code 2213066
_cod_database_fobs_code 2213066

loop_
_symmetry_equiv_pos_as_xyz
'x, y, z'
'-x, y, -z+1/2'
'x+1/2, y+1/2, z'
'-x+1/2, y+1/2, -z+1/2'
'-x, -y, -z'
'x, -y, z-1/2'
'-x+1/2, -y+1/2, -z'
'x+1/2, -y+1/2, z-1/2'

loop_
_atom_site_type_symbol
_atom_site_label
_atom_site_fract_x
_atom_site_fract_y
_atom_site_fract_z
_atom_site_U_iso_or_equiv
_atom_site_adp_type
_atom_site_calc_flag
_atom_site_refinement_flags
_atom_site_occupancy
Br Br 0.28756(3) 1.20636(15) -0.12999(5) 0.0822(5) Uani d . 1
S S 0.5000 0.4079(3) 0.2500 0.0476(6) Uani d S 1
C C1 0.4398(2) 0.6199(9) 0.1447(4) 0.0451(10) Uani d . 1
C C2 0.3488(2) 0.9641(10) -0.0168(4) 0.0535(12) Uani d . 1
C C3 0.4004(2) 0.8961(11) -0.0335(4) 0.0581(13) Uani d . 1
H H3 0.4038 0.9646 -0.0995 0.070 Uiso calc R 1
C C4 0.4465(3) 0.7270(9) 0.0479(5) 0.0531(12) Uani d . 1
H H4 0.4819 0.6840 0.0386 0.064 Uiso calc R 1
C C5 0.3870(2) 0.6871(11) 0.1596(5) 0.0564(13) Uani d . 1
H H5 0.3826 0.6151 0.2240 0.068 Uiso calc R 1
O O 0.47292(19) 0.2658(7) 0.3149(3) 0.0614(10) Uani d . 1
C C6 0.3416(2) 0.8601(13) 0.0789(5) 0.0624(14) Uani d . 1
H H6 0.3064 0.9066 0.0885 0.075 Uiso calc R 1

loop_
_atom_site_aniso_label
_atom_site_aniso_U_11
_atom_site_aniso_U_22
_atom_site_aniso_U_33
_atom_site_aniso_U_12
_atom_site_aniso_U_13
_atom_site_aniso_U_23
Br 0.0761(6) 0.0732(7) 0.0677(6) 0.0262(3) 0.0112(4) -0.0054(3)
S 0.0610(10) 0.0341(9) 0.0511(8) 0.000 0.0299(7) 0.000
C1 0.050(2) 0.036(2) 0.050(2) -0.0020(19) 0.0252(18) -0.0053(18)
C2 0.052(2) 0.044(3) 0.052(2) 0.007(2) 0.0156(19) -0.010(2)
C3 0.069(3) 0.053(3) 0.056(2) 0.009(3) 0.033(2) 0.008(2)
C4 0.064(3) 0.043(3) 0.060(3) 0.006(2) 0.037(2) 0.003(2)
C5 0.059(3) 0.059(3) 0.059(3) -0.003(2) 0.035(2) -0.007(2)
O 0.080(2) 0.045(2) 0.063(2) -0.0126(16) 0.038(2) 0.0060(15)
C6 0.054(3) 0.073(4) 0.064(3) 0.004(3) 0.032(2) -0.014(3)

loop_
_atom_type_symbol
_atom_type_description
_atom_type_scat_dispersion_real
_atom_type_scat_dispersion_imag
_atom_type_scat_source
C C 0.0033 0.0016 'International Tables Vol C Tables 4.2.6.8 and 6.1.1.4'
H H 0.0000 0.0000 'International Tables Vol C Tables 4.2.6.8 and 6.1.1.4'
O O 0.0106 0.0060 'International Tables Vol C Tables 4.2.6.8 and 6.1.1.4'
S S 0.1246 0.1234 'International Tables Vol C Tables 4.2.6.8 and 6.1.1.4'
Br Br -0.2901 2.4595 'International Tables Vol C Tables 4.2.6.8 and 6.1.1.4'

loop_
_geom_angle_atom_site_label_1
_geom_angle_atom_site_label_2
_geom_angle_atom_site_label_3
_geom_angle_site_symmetry_1
_geom_angle_site_symmetry_3
_geom_angle
O S O . 2_655 120.3(3)
O S C1 . 2_655 108.0(2)
O S C1 2_655 2_655 107.3(2)
O S C1 . . 107.3(2)
O S C1 2_655 . 108.0(2)
C1 S C1 2_655 . 104.9(3)
C4 C1 C5 . . 120.2(4)
C4 C1 S . . 119.2(3)
C5 C1 S . . 120.6(3)
C3 C2 C6 . . 121.4(4)
C3 C2 Br . . 117.9(4)
C6 C2 Br . . 120.8(3)
C4 C3 C2 . . 119.7(4)
C4 C3 H3 . . 120.1
C2 C3 H3 . . 120.1
C3 C4 C1 . . 119.6(4)
C3 C4 H4 . . 120.2
C1 C4 H4 . . 120.2
C6 C5 C1 . . 119.9(5)
C6 C5 H5 . . 120.1
C1 C5 H5 . . 120.1
C5 C6 C2 . . 119.2(4)
C5 C6 H6 . . 120.4
C2 C6 H6 . . 120.4

loop_
_geom_bond_atom_site_label_1
_geom_bond_atom_site_label_2
_geom_bond_site_symmetry_2
_geom_bond_distance
Br C2 . 1.903(5)
S O . 1.443(3)
S O 2_655 1.443(3)
S C1 2_655 1.761(5)
S C1 . 1.761(5)
C1 C4 . 1.396(6)
C1 C5 . 1.396(6)
C2 C3 . 1.381(6)
C2 C6 . 1.385(7)
C3 C4 . 1.373(7)
C3 H3 . 0.9300
C4 H4 . 0.9300
C5 C6 . 1.375(8)
C5 H5 . 0.9300
C6 H6 . 0.9300
